data_7048684
loop_
_publ_author_name
'Xu, Ning'
'Zhang, Qinghua'
'Zhang, Guoan'

_publ_section_title
;
 A carbazole-functionalized metal-organic framework for efficient
 detection of antibiotics, pesticides and nitroaromatic compounds.
;
_journal_issue 8
_journal_name_full 'Dalton transactions (Cambridge, England : 2003)'
_journal_page_first 2683
_journal_page_last 2691
_journal_paper_doi 10.1039/c8dt04558e
_journal_volume 48
_journal_year 2019
_chemical_formula_sum 'C94 H84 Cd3 N6 O18'
_chemical_formula_weight 1922.87
_space_group_crystal_system triclinic
_space_group_IT_number 2
_space_group_name_Hall '-P 1'
_space_group_name_H-M_alt 'P -1'
_symmetry_space_group_name_Hall '-P 1'
_symmetry_space_group_name_H-M 'P -1'
_atom_sites_solution_hydrogens mixed
_audit_creation_method SHELXL-2014/7
_audit_update_record
;
2018-09-07 deposited with the CCDC.
2019-01-21 downloaded from the CCDC.
;
_cell_angle_alpha 88.1000(10)
_cell_angle_beta 82.4580(10)
_cell_angle_gamma 84.0750(10)
_cell_formula_units_Z 1
_cell_length_a 13.3640(2)
_cell_length_b 14.8268(3)
_cell_length_c 17.2128(3)
_cell_measurement_reflns_used 8227
_cell_measurement_temperature 100(2)
_cell_measurement_theta_max 57.06
_cell_measurement_theta_min 2.59
_cell_volume 3362.40(10)
_computing_cell_refinement 'Bruker SAINT'
_computing_data_collection 'Bruker APEX2'
_computing_data_reduction 'Bruker SAINT'
_computing_molecular_graphics 'Bruker SHELXTL'
_computing_publication_material 'Bruker SHELXTL'
_computing_structure_refinement 'SHELXL-2014/7 (Sheldrick, 2014)'
_computing_structure_solution 'SHELXS-97 (Sheldrick, 2008)'
_diffrn_ambient_temperature 100(2)
_diffrn_measured_fraction_theta_full 0.957
_diffrn_measured_fraction_theta_max 0.957
_diffrn_measurement_device_type 'Bruker APEX-II CCD'
_diffrn_measurement_method '\f and \w scans'
_diffrn_radiation_type CuK\a
_diffrn_radiation_wavelength 1.54178
_diffrn_reflns_av_unetI/netI 0.0461
_diffrn_reflns_Laue_measured_fraction_full 0.957
_diffrn_reflns_Laue_measured_fraction_max 0.957
_diffrn_reflns_number 9041
_diffrn_reflns_point_group_measured_fraction_full 0.957
_diffrn_reflns_point_group_measured_fraction_max 0.957
_diffrn_reflns_theta_full 58.209
_diffrn_reflns_theta_max 58.209
_diffrn_reflns_theta_min 2.590
_exptl_absorpt_coefficient_mu 4.149
_exptl_absorpt_correction_type none
_exptl_crystal_colour colorless
_exptl_crystal_density_diffrn 0.950
_exptl_crystal_description block
_exptl_crystal_F_000 978
_exptl_crystal_size_max 0.120
_exptl_crystal_size_mid 0.100
_exptl_crystal_size_min 0.100
_refine_diff_density_max 1.183
_refine_diff_density_min -0.607
_refine_diff_density_rms 0.064
_refine_ls_extinction_method none
_refine_ls_goodness_of_fit_ref 0.960
_refine_ls_hydrogen_treatment constr
_refine_ls_matrix_type full
_refine_ls_number_parameters 553
_refine_ls_number_reflns 9041
_refine_ls_number_restraints 18
_refine_ls_restrained_S_all 0.973
_refine_ls_R_factor_all 0.0460
_refine_ls_R_factor_gt 0.0382
_refine_ls_shift/su_max 0.002
_refine_ls_shift/su_mean 0.000
_refine_ls_structure_factor_coef Fsqd
_refine_ls_weighting_details 'w=1/[\s^2^(Fo^2^)+(0.0662P)^2^] where P=(Fo^2^+2Fc^2^)/3'
_refine_ls_weighting_scheme calc
_refine_ls_wR_factor_gt 0.0983
_refine_ls_wR_factor_ref 0.1019
_reflns_Friedel_coverage 0.000
_reflns_number_gt 7033
_reflns_number_total 9041
_reflns_threshold_expression 'I > 2\s(I)'
_cod_data_source_file c8dt04558e2.cif
_cod_data_source_block cu_171001A_0m
_cod_depositor_comments 'Adding full bibliography for 7048684.cif.'
_cod_database_code 7048684
_shelx_shelxl_version_number 2014/7
_shelx_space_group_comment
; 
The symmetry employed for this shelxl refinement is uniquely defined 
by the following loop, which should always be used as a source of 
symmetry information in preference to the above space-group names. 
They are only intended as comments. 
;
_shelx_estimated_absorpt_t_min 0.636
_shelx_estimated_absorpt_t_max 0.682

loop_
_space_group_symop_operation_xyz
'x, y, z'
'-x, -y, -z'

loop_
_atom_site_label
_atom_site_type_symbol
_atom_site_fract_x
_atom_site_fract_y
_atom_site_fract_z
_atom_site_U_iso_or_equiv
_atom_site_adp_type
_atom_site_occupancy
_atom_site_site_symmetry_order
_atom_site_calc_flag
_atom_site_refinement_flags_posn
_atom_site_refinement_flags_adp
_atom_site_refinement_flags_occupancy
Cd1 Cd 1.0000 0.5000 0.5000 0.04251(11) Uani 1 2 d S . P
Cd2 Cd 0.82301(2) 0.59079(2) 0.65983(2) 0.04463(10) Uani 1 1 d . . .
C1 C 0.7112(3) 0.4753(2) 0.47202(19) 0.0470(9) Uani 1 1 d . . .
C2 C 0.7642(3) 0.4044(3) 0.4294(2) 0.0508(9) Uani 1 1 d . . .
H2 H 0.8260 0.3768 0.4450 0.061 Uiso 1 1 calc R U .
C3 C 0.7288(3) 0.3733(2) 0.3648(2) 0.0492(9) Uani 1 1 d . . .
H3 H 0.7664 0.3244 0.3363 0.059 Uiso 1 1 calc R U .
C4 C 0.6386(3) 0.4124(2) 0.3406(2) 0.0481(9) Uani 1 1 d . . .
C5 C 0.5836(3) 0.4820(3) 0.3850(2) 0.0510(9) Uani 1 1 d . . .
H5 H 0.5207 0.5082 0.3705 0.061 Uiso 1 1 calc R U .
C6 C 0.6195(3) 0.5137(3) 0.4500(2) 0.0521(9) Uani 1 1 d . . .
H6 H 0.5813 0.5615 0.4795 0.063 Uiso 1 1 calc R U .
C7 C 0.6042(3) 0.3823(2) 0.2676(2) 0.0459(8) Uani 1 1 d . . .
C8 C 0.6750(3) 0.3536(2) 0.20559(19) 0.0471(9) Uani 1 1 d . . .
H8 H 0.7451 0.3543 0.2099 0.057 Uiso 1 1 calc R U .
C9 C 0.6464(3) 0.3237(2) 0.1371(2) 0.0468(9) Uani 1 1 d . . .
H9 H 0.6963 0.3051 0.0946 0.056 Uiso 1 1 calc R U .
C10 C 0.5440(3) 0.3211(2) 0.13131(19) 0.0450(8) Uani 1 1 d . . .
C11 C 0.4706(3) 0.3513(2) 0.1926(2) 0.0501(9) Uani 1 1 d . . .
H11 H 0.4006 0.3505 0.1883 0.060 Uiso 1 1 calc R U .
C12 C 0.5015(3) 0.3823(3) 0.2598(2) 0.0524(9) Uani 1 1 d . . .
H12 H 0.4518 0.4041 0.3013 0.063 Uiso 1 1 calc R U .
C13 C 0.7520(3) 0.5133(3) 0.5391(2) 0.0479(9) Uani 1 1 d . . .
C14 C 0.5547(3) 0.2037(2) 0.0287(2) 0.0487(9) Uani 1 1 d . . .
C15 C 0.6264(3) 0.1369(2) 0.0536(2) 0.0531(9) Uani 1 1 d . . .
H15 H 0.6545 0.1426 0.1009 0.064 Uiso 1 1 calc R U .
C16 C 0.6541(3) 0.0630(2) 0.0069(2) 0.0519(9) Uani 1 1 d . . .
H16 H 0.7015 0.0166 0.0237 0.062 Uiso 1 1 calc R U .
C17 C 0.6172(3) 0.0521(2) -0.0634(2) 0.0499(9) Uani 1 1 d . . .
C18 C 0.5434(3) 0.1179(2) -0.0869(2) 0.0498(9) Uani 1 1 d . . .
H18 H 0.5148 0.1112 -0.1338 0.060 Uiso 1 1 calc R U .
C19 C 0.5131(3) 0.1933(2) -0.0403(2) 0.0464(9) Uani 1 1 d . . .
C20 C 0.4419(3) 0.2722(2) -0.04843(19) 0.0426(8) Uani 1 1 d . . .
C21 C 0.4469(3) 0.3286(2) 0.0149(2) 0.0455(8) Uani 1 1 d . . .
C22 C 0.3926(3) 0.4142(2) 0.0208(2) 0.0497(9) Uani 1 1 d . . .
H22 H 0.3976 0.4531 0.0625 0.060 Uiso 1 1 calc R U .
C23 C 0.3318(3) 0.4401(2) -0.0360(2) 0.0502(9) Uani 1 1 d . . .
H23 H 0.2945 0.4983 -0.0328 0.060 Uiso 1 1 calc R U .
C24 C 0.3223(3) 0.3845(2) -0.09850(19) 0.0447(8) Uani 1 1 d . . .
C25 C 0.3789(3) 0.3005(2) -0.1044(2) 0.0479(9) Uani 1 1 d . . .
H25 H 0.3744 0.2623 -0.1468 0.057 Uiso 1 1 calc R U .
C26 C 0.6528(3) -0.0281(2) -0.1133(2) 0.0526(9) Uani 1 1 d . . .
C27 C 0.6778(3) -0.1118(2) -0.0809(2) 0.0546(10) Uani 1 1 d . . .
H27 H 0.6705 -0.1190 -0.0255 0.066 Uiso 1 1 calc R U .
C28 C 0.7134(3) -0.1862(3) -0.1269(2) 0.0571(10) Uani 1 1 d . . .
H28 H 0.7310 -0.2431 -0.1028 0.069 Uiso 1 1 calc R U .
C29 C 0.7232(3) -0.1780(2) -0.2067(2) 0.0544(9) Uani 1 1 d . . .
C30 C 0.6982(4) -0.0935(3) -0.2411(2) 0.0703(12) Uani 1 1 d . . .
H30 H 0.7060 -0.0864 -0.2966 0.084 Uiso 1 1 calc R U .
C31 C 0.6622(4) -0.0201(3) -0.1944(2) 0.0693(12) Uani 1 1 d . . .
H31 H 0.6435 0.0368 -0.2182 0.083 Uiso 1 1 calc R U .
C32 C 0.2537(3) 0.4138(2) -0.15817(19) 0.0451(8) Uani 1 1 d . . .
C33 C 0.2706(3) 0.3803(3) -0.2335(2) 0.0512(9) Uani 1 1 d . . .
H33 H 0.3291 0.3393 -0.2482 0.061 Uiso 1 1 calc R U .
C34 C 0.2046(3) 0.4050(2) -0.2874(2) 0.0486(9) Uani 1 1 d . . .
H34 H 0.2173 0.3797 -0.3382 0.058 Uiso 1 1 calc R U .
C35 C 0.1200(3) 0.4660(2) -0.2687(2) 0.0451(8) Uani 1 1 d . . .
C36 C 0.1040(3) 0.5032(3) -0.1948(2) 0.0502(9) Uani 1 1 d . . .
H36 H 0.0480 0.5471 -0.1814 0.060 Uiso 1 1 calc R U .
C37 C 0.1696(3) 0.4766(2) -0.1404(2) 0.0507(9) Uani 1 1 d . . .
H37 H 0.1568 0.5020 -0.0896 0.061 Uiso 1 1 calc R U .
C38 C 0.7621(3) -0.2594(3) -0.2569(2) 0.0550(10) Uani 1 1 d . . .
C39 C 0.0474(3) 0.4928(2) -0.3272(2) 0.0481(9) Uani 1 1 d . . .
C40 C 0.6022(5) 0.3757(5) 0.7892(4) 0.131(3) Uani 1 1 d . U .
H40A H 0.5385 0.4009 0.8190 0.197 Uiso 1 1 calc R U .
H40B H 0.6006 0.3104 0.7833 0.197 Uiso 1 1 calc R U .
H40C H 0.6106 0.4053 0.7373 0.197 Uiso 1 1 calc R U .
C41 C 0.6912(4) 0.3468(3) 0.9097(3) 0.0819(14) Uani 1 1 d . . .
H41A H 0.7534 0.3576 0.9309 0.123 Uiso 1 1 calc R U .
H41B H 0.6889 0.2814 0.9045 0.123 Uiso 1 1 calc R U .
H41C H 0.6321 0.3713 0.9453 0.123 Uiso 1 1 calc R U .
C42 C 0.7543(4) 0.4457(3) 0.7990(3) 0.0771(13) Uani 1 1 d . . .
C43 C 0.8361(3) 0.4669(3) 0.8468(3) 0.0693(12) Uani 1 1 d . . .
H43A H 0.8825 0.5050 0.8154 0.104 Uiso 1 1 calc R U .
H43B H 0.8739 0.4102 0.8618 0.104 Uiso 1 1 calc R U .
H43C H 0.8047 0.4991 0.8940 0.104 Uiso 1 1 calc R U .
C44 C -0.0553(5) 0.6551(4) 0.9754(4) 0.125(2) Uani 1 1 d . . .
H44A H -0.0876 0.6759 0.9292 0.188 Uiso 1 1 calc R U .
H44B H -0.1044 0.6645 1.0226 0.188 Uiso 1 1 calc R U .
H44C H -0.0318 0.5904 0.9708 0.188 Uiso 1 1 calc R U .
C45 C 0.0338(5) 0.7081(4) 0.9808(4) 0.1062(19) Uani 1 1 d . . .
C46 C 0.0982(7) 0.8529(6) 0.9993(8) 0.231(5) Uani 1 1 d . U .
H46A H 0.1588 0.8140 1.0103 0.346 Uiso 1 1 calc R U .
H46B H 0.0772 0.8955 1.0421 0.346 Uiso 1 1 calc R U .
H46C H 0.1135 0.8868 0.9500 0.346 Uiso 1 1 calc R U .
C47 C -0.0900(8) 0.8477(8) 1.0074(9) 0.267(6) Uani 1 1 d . U .
H47A H -0.1071 0.8784 0.9589 0.401 Uiso 1 1 calc R U .
H47B H -0.0899 0.8929 1.0478 0.401 Uiso 1 1 calc R U .
H47C H -0.1404 0.8055 1.0254 0.401 Uiso 1 1 calc R U .
N1 N 0.5147(2) 0.28527(18) 0.06230(16) 0.0465(7) Uani 1 1 d . . .
N2 N 0.6898(4) 0.3918(3) 0.8322(2) 0.0949(13) Uani 1 1 d . . .
N3 N 0.0145(5) 0.7956(5) 0.9923(5) 0.159(3) Uani 1 1 d . . .
O1 O 0.83872(18) 0.47913(17) 0.55687(13) 0.0503(6) Uani 1 1 d . . .
O2 O 0.70232(19) 0.57720(17) 0.57738(14) 0.0545(6) Uani 1 1 d . . .
O3 O 0.7828(2) -0.33296(19) -0.22308(16) 0.0672(8) Uani 1 1 d . . .
O4 O 0.7693(2) -0.25178(18) -0.32975(17) 0.0711(8) Uani 1 1 d . . .
O5 O 0.06309(18) 0.45378(17) -0.39163(13) 0.0509(6) Uani 1 1 d . . .
O6 O -0.02429(19) 0.55189(19) -0.30585(14) 0.0585(7) Uani 1 1 d . . .
O7 O 0.7454(2) 0.4777(2) 0.73211(16) 0.0708(8) Uani 1 1 d . . .
O8 O 0.9444(2) 0.64696(17) 0.54570(15) 0.0589(7) Uani 1 1 d . . .
H8A H 0.9095 0.6860 0.5074 0.088 Uiso 1 1 d R U .
H8B H 0.9994 0.6787 0.5628 0.088 Uiso 1 1 d R U .
O9 O 0.1192(3) 0.6732(3) 0.9758(2) 0.1092(12) Uani 1 1 d . . .

loop_
_atom_site_aniso_label
_atom_site_aniso_U_11
_atom_site_aniso_U_22
_atom_site_aniso_U_33
_atom_site_aniso_U_23
_atom_site_aniso_U_13
_atom_site_aniso_U_12
Cd1 0.0376(2) 0.0587(2) 0.03257(18) -0.01365(15) -0.01544(15) 0.00669(15)
Cd2 0.04080(16) 0.05438(17) 0.04027(15) -0.01714(11) -0.01760(11) 0.00885(11)
C1 0.044(2) 0.064(2) 0.0349(18) -0.0127(16) -0.0151(17) -0.0018(18)
C2 0.046(2) 0.063(2) 0.046(2) -0.0082(18) -0.0177(18) 0.0010(18)
C3 0.046(2) 0.058(2) 0.046(2) -0.0160(17) -0.0189(18) 0.0042(17)
C4 0.040(2) 0.063(2) 0.044(2) -0.0128(17) -0.0158(17) -0.0019(17)
C5 0.039(2) 0.070(2) 0.047(2) -0.0211(18) -0.0201(18) 0.0030(18)
C6 0.038(2) 0.071(2) 0.049(2) -0.0179(18) -0.0172(18) 0.0044(18)
C7 0.046(2) 0.055(2) 0.042(2) -0.0147(16) -0.0233(18) 0.0000(16)
C8 0.046(2) 0.060(2) 0.038(2) -0.0094(16) -0.0188(18) 0.0004(17)
C9 0.044(2) 0.056(2) 0.042(2) -0.0087(16) -0.0136(17) 0.0025(17)
C10 0.052(2) 0.047(2) 0.0391(19) -0.0117(15) -0.0226(18) 0.0047(16)
C11 0.049(2) 0.062(2) 0.041(2) -0.0154(17) -0.0167(18) 0.0052(18)
C12 0.048(2) 0.070(2) 0.042(2) -0.0204(17) -0.0174(18) 0.0050(18)
C13 0.040(2) 0.065(2) 0.041(2) -0.0063(18) -0.0132(18) -0.0046(18)
C14 0.051(2) 0.050(2) 0.046(2) -0.0134(16) -0.0191(19) 0.0080(17)
C15 0.056(2) 0.054(2) 0.054(2) -0.0164(18) -0.030(2) 0.0084(18)
C16 0.051(2) 0.048(2) 0.057(2) -0.0125(17) -0.020(2) 0.0113(17)
C17 0.055(2) 0.048(2) 0.048(2) -0.0147(16) -0.0170(19) 0.0079(17)
C18 0.051(2) 0.053(2) 0.047(2) -0.0163(17) -0.0165(18) 0.0035(18)
C19 0.043(2) 0.055(2) 0.043(2) -0.0151(16) -0.0166(17) 0.0041(17)
C20 0.043(2) 0.050(2) 0.0367(18) -0.0114(15) -0.0165(16) 0.0047(16)
C21 0.044(2) 0.053(2) 0.0424(19) -0.0125(16) -0.0215(17) 0.0065(17)
C22 0.053(2) 0.056(2) 0.043(2) -0.0166(16) -0.0218(18) 0.0076(18)
C23 0.050(2) 0.053(2) 0.050(2) -0.0135(17) -0.0248(19) 0.0114(17)
C24 0.043(2) 0.056(2) 0.0368(18) -0.0099(16) -0.0179(16) 0.0079(17)
C25 0.054(2) 0.055(2) 0.0376(19) -0.0141(16) -0.0205(18) 0.0039(18)
C26 0.055(2) 0.051(2) 0.053(2) -0.0139(17) -0.0181(19) 0.0070(18)
C27 0.058(2) 0.052(2) 0.055(2) -0.0156(18) -0.014(2) 0.0036(19)
C28 0.060(3) 0.051(2) 0.060(2) -0.0107(18) -0.012(2) 0.0035(19)
C29 0.054(2) 0.051(2) 0.059(2) -0.0204(18) -0.013(2) 0.0060(18)
C30 0.089(3) 0.066(3) 0.055(2) -0.018(2) -0.017(2) 0.012(2)
C31 0.094(3) 0.057(2) 0.056(2) -0.0120(19) -0.017(2) 0.015(2)
C32 0.045(2) 0.050(2) 0.0416(19) -0.0085(16) -0.0160(17) 0.0053(17)
C33 0.043(2) 0.062(2) 0.049(2) -0.0112(17) -0.0151(18) 0.0082(17)
C34 0.048(2) 0.062(2) 0.0365(18) -0.0088(16) -0.0177(17) 0.0105(18)
C35 0.037(2) 0.060(2) 0.0411(19) -0.0060(16) -0.0169(16) -0.0009(17)
C36 0.045(2) 0.064(2) 0.043(2) -0.0139(17) -0.0192(18) 0.0112(18)
C37 0.049(2) 0.064(2) 0.0411(19) -0.0138(17) -0.0204(18) 0.0054(18)
C38 0.046(2) 0.067(3) 0.055(3) -0.026(2) -0.016(2) 0.0033(19)
C39 0.043(2) 0.055(2) 0.047(2) -0.0055(18) -0.0123(18) 0.0028(18)
C40 0.131(5) 0.189(6) 0.105(4) 0.033(4) -0.075(4) -0.094(5)
C41 0.091(4) 0.092(3) 0.065(3) 0.012(2) -0.010(3) -0.024(3)
C42 0.073(3) 0.074(3) 0.081(3) -0.019(3) 0.002(3) -0.002(3)
C43 0.054(3) 0.096(3) 0.063(3) -0.002(2) -0.026(2) -0.011(2)
C44 0.096(5) 0.122(5) 0.158(6) -0.034(4) -0.001(4) -0.021(4)
C45 0.091(5) 0.086(4) 0.139(5) -0.002(4) -0.023(4) 0.013(4)
C46 0.142(7) 0.188(8) 0.387(14) -0.030(9) -0.078(9) -0.068(7)
C47 0.149(8) 0.243(11) 0.407(15) -0.065(11) -0.082(10) 0.070(8)
N1 0.0494(18) 0.0496(17) 0.0430(16) -0.0157(13) -0.0238(15) 0.0103(14)
N2 0.108(4) 0.099(3) 0.081(3) 0.001(2) -0.012(3) -0.026(3)
N3 0.095(4) 0.143(5) 0.247(8) -0.019(5) -0.066(5) 0.005(4)
O1 0.0412(14) 0.0752(16) 0.0380(13) -0.0162(11) -0.0191(11) -0.0001(12)
O2 0.0482(15) 0.0667(16) 0.0514(14) -0.0242(13) -0.0212(13) 0.0071(13)
O3 0.081(2) 0.0563(17) 0.0634(17) -0.0228(14) -0.0192(15) 0.0172(15)
O4 0.086(2) 0.0623(17) 0.0634(19) -0.0325(14) -0.0186(17) 0.0190(15)
O5 0.0482(15) 0.0675(16) 0.0392(13) -0.0151(12) -0.0199(12) 0.0066(12)
O6 0.0461(15) 0.0793(18) 0.0500(14) -0.0152(13) -0.0206(13) 0.0165(14)
O7 0.086(2) 0.087(2) 0.0437(15) 0.0001(14) -0.0165(15) -0.0223(17)
O8 0.0638(17) 0.0551(15) 0.0575(15) -0.0110(12) -0.0152(14) 0.0081(13)
O9 0.076(3) 0.127(3) 0.122(3) -0.025(2) -0.020(2) 0.016(2)

loop_
_atom_type_symbol
_atom_type_description
_atom_type_scat_dispersion_real
_atom_type_scat_dispersion_imag
_atom_type_scat_source
C C 0.0181 0.0091 'International Tables Vol C Tables 4.2.6.8 and 6.1.1.4'
H H 0.0000 0.0000 'International Tables Vol C Tables 4.2.6.8 and 6.1.1.4'
N N 0.0311 0.0180 'International Tables Vol C Tables 4.2.6.8 and 6.1.1.4'
O O 0.0492 0.0322 'International Tables Vol C Tables 4.2.6.8 and 6.1.1.4'
Cd Cd 0.1185 4.6533 'International Tables Vol C Tables 4.2.6.8 and 6.1.1.4'

loop_
_geom_angle_atom_site_label_1
_geom_angle_atom_site_label_2
_geom_angle_atom_site_label_3
_geom_angle
_geom_angle_site_symmetry_1
_geom_angle_site_symmetry_3
O5 Cd1 O5 180.0 2_665 1_656
O5 Cd1 O1 91.29(9) 2_665 2_766
O5 Cd1 O1 88.71(9) 1_656 2_766
O5 Cd1 O1 88.71(9) 2_665 .
O5 Cd1 O1 91.29(9) 1_656 .
O1 Cd1 O1 180.0 2_766 .
O5 Cd1 O8 85.71(9) 2_665 .
O5 Cd1 O8 94.29(9) 1_656 .
O1 Cd1 O8 100.46(9) 2_766 .
O1 Cd1 O8 79.54(9) . .
O5 Cd1 O8 94.29(9) 2_665 2_766
O5 Cd1 O8 85.71(9) 1_656 2_766
O1 Cd1 O8 79.54(9) 2_766 2_766
O1 Cd1 O8 100.46(9) . 2_766
O8 Cd1 O8 180.0 . 2_766
O6 Cd2 O7 95.74(11) 1_656 .
O6 Cd2 O2 150.28(9) 1_656 .
O7 Cd2 O2 84.12(10) . .
O6 Cd2 O3 87.83(10) 1_656 1_566
O7 Cd2 O3 82.33(11) . 1_566
O2 Cd2 O3 121.42(10) . 1_566
O6 Cd2 O4 113.97(11) 1_656 1_566
O7 Cd2 O4 124.81(11) . 1_566
O2 Cd2 O4 89.54(10) . 1_566
O3 Cd2 O4 55.31(10) 1_566 1_566
O6 Cd2 O1 95.12(9) 1_656 .
O7 Cd2 O1 81.83(9) . .
O2 Cd2 O1 55.34(8) . .
O3 Cd2 O1 164.09(10) 1_566 .
O4 Cd2 O1 135.52(9) 1_566 .
O6 Cd2 O8 75.63(9) 1_656 .
O7 Cd2 O8 152.40(9) . .
O2 Cd2 O8 90.79(9) . .
O3 Cd2 O8 122.70(10) 1_566 .
O4 Cd2 O8 82.11(9) 1_566 .
O1 Cd2 O8 73.09(8) . .
O6 Cd2 C38 102.08(11) 1_656 1_566
O7 Cd2 C38 104.15(12) . 1_566
O2 Cd2 C38 106.78(10) . 1_566
O3 Cd2 C38 27.58(11) 1_566 1_566
O4 Cd2 C38 27.73(11) 1_566 1_566
O1 Cd2 C38 161.01(10) . 1_566
O8 Cd2 C38 103.29(11) . 1_566
C2 C1 C6 119.1(3) . .
C2 C1 C13 121.3(3) . .
C6 C1 C13 119.6(3) . .
C3 C2 C1 120.9(3) . .
C3 C2 H2 119.6 . .
C1 C2 H2 119.6 . .
C2 C3 C4 120.9(3) . .
C2 C3 H3 119.6 . .
C4 C3 H3 119.6 . .
C3 C4 C5 118.2(3) . .
C3 C4 C7 120.5(3) . .
C5 C4 C7 121.3(3) . .
C6 C5 C4 120.9(3) . .
C6 C5 H5 119.5 . .
C4 C5 H5 119.5 . .
C5 C6 C1 120.0(3) . .
C5 C6 H6 120.0 . .
C1 C6 H6 120.0 . .
C8 C7 C12 118.5(3) . .
C8 C7 C4 119.6(3) . .
C12 C7 C4 121.9(3) . .
C7 C8 C9 121.5(3) . .
C7 C8 H8 119.2 . .
C9 C8 H8 119.2 . .
C8 C9 C10 119.3(3) . .
C8 C9 H9 120.4 . .
C10 C9 H9 120.4 . .
C9 C10 C11 120.5(3) . .
C9 C10 N1 119.3(3) . .
C11 C10 N1 120.3(3) . .
C12 C11 C10 118.9(3) . .
C12 C11 H11 120.5 . .
C10 C11 H11 120.5 . .
C11 C12 C7 121.3(3) . .
C11 C12 H12 119.4 . .
C7 C12 H12 119.4 . .
O2 C13 O1 121.0(3) . .
O2 C13 C1 120.3(3) . .
O1 C13 C1 118.8(3) . .
N1 C14 C19 109.6(3) . .
N1 C14 C15 130.0(3) . .
C19 C14 C15 120.5(3) . .
C16 C15 C14 117.2(3) . .
C16 C15 H15 121.4 . .
C14 C15 H15 121.4 . .
C15 C16 C17 123.9(3) . .
C15 C16 H16 118.1 . .
C17 C16 H16 118.1 . .
C16 C17 C18 118.6(3) . .
C16 C17 C26 121.6(3) . .
C18 C17 C26 119.8(3) . .
C19 C18 C17 118.8(3) . .
C19 C18 H18 120.6 . .
C17 C18 H18 120.6 . .
C18 C19 C14 121.0(3) . .
C18 C19 C20 132.4(3) . .
C14 C19 C20 106.6(3) . .
C25 C20 C21 119.6(3) . .
C25 C20 C19 133.5(3) . .
C21 C20 C19 106.9(3) . .
N1 C21 C22 130.4(3) . .
N1 C21 C20 108.5(3) . .
C22 C21 C20 121.1(3) . .
C23 C22 C21 117.7(3) . .
C23 C22 H22 121.2 . .
C21 C22 H22 121.2 . .
C22 C23 C24 122.8(3) . .
C22 C23 H23 118.6 . .
C24 C23 H23 118.6 . .
C25 C24 C23 118.7(3) . .
C25 C24 C32 119.8(3) . .
C23 C24 C32 121.6(3) . .
C24 C25 C20 120.1(3) . .
C24 C25 H25 120.0 . .
C20 C25 H25 120.0 . .
C27 C26 C31 117.8(3) . .
C27 C26 C17 121.4(3) . .
C31 C26 C17 120.8(3) . .
C26 C27 C28 121.8(4) . .
C26 C27 H27 119.1 . .
C28 C27 H27 119.1 . .
C29 C28 C27 120.3(4) . .
C29 C28 H28 119.8 . .
C27 C28 H28 119.8 . .
C28 C29 C30 119.1(3) . .
C28 C29 C38 120.2(4) . .
C30 C29 C38 120.7(4) . .
C31 C30 C29 119.9(4) . .
C31 C30 H30 120.1 . .
C29 C30 H30 120.1 . .
C30 C31 C26 121.2(4) . .
C30 C31 H31 119.4 . .
C26 C31 H31 119.4 . .
C33 C32 C37 117.1(3) . .
C33 C32 C24 121.8(3) . .
C37 C32 C24 121.0(3) . .
C34 C33 C32 121.5(3) . .
C34 C33 H33 119.3 . .
C32 C33 H33 119.3 . .
C33 C34 C35 121.0(3) . .
C33 C34 H34 119.5 . .
C35 C34 H34 119.5 . .
C34 C35 C36 118.5(3) . .
C34 C35 C39 121.2(3) . .
C36 C35 C39 120.3(3) . .
C35 C36 C37 120.2(3) . .
C35 C36 H36 119.9 . .
C37 C36 H36 119.9 . .
C36 C37 C32 121.7(3) . .
C36 C37 H37 119.2 . .
C32 C37 H37 119.2 . .
O3 C38 O4 122.2(4) . .
O3 C38 C29 117.9(4) . .
O4 C38 C29 119.9(4) . .
O3 C38 Cd2 59.77(19) . 1_544
O4 C38 Cd2 62.5(2) . 1_544
C29 C38 Cd2 176.5(3) . 1_544
O5 C39 O6 126.3(3) . .
O5 C39 C35 117.4(3) . .
O6 C39 C35 116.3(3) . .
N2 C40 H40A 109.5 . .
N2 C40 H40B 109.5 . .
H40A C40 H40B 109.5 . .
N2 C40 H40C 109.5 . .
H40A C40 H40C 109.5 . .
H40B C40 H40C 109.5 . .
N2 C41 H41A 109.5 . .
N2 C41 H41B 109.5 . .
H41A C41 H41B 109.5 . .
N2 C41 H41C 109.5 . .
H41A C41 H41C 109.5 . .
H41B C41 H41C 109.5 . .
O7 C42 N2 119.9(5) . .
O7 C42 C43 124.0(5) . .
N2 C42 C43 116.1(5) . .
C42 C43 H43A 109.5 . .
C42 C43 H43B 109.5 . .
H43A C43 H43B 109.5 . .
C42 C43 H43C 109.5 . .
H43A C43 H43C 109.5 . .
H43B C43 H43C 109.5 . .
C45 C44 H44A 109.5 . .
C45 C44 H44B 109.5 . .
H44A C44 H44B 109.5 . .
C45 C44 H44C 109.5 . .
H44A C44 H44C 109.5 . .
H44B C44 H44C 109.5 . .
O9 C45 N3 120.2(7) . .
O9 C45 C44 122.5(6) . .
N3 C45 C44 117.3(6) . .
N3 C46 H46A 109.5 . .
N3 C46 H46B 109.5 . .
H46A C46 H46B 109.5 . .
N3 C46 H46C 109.5 . .
H46A C46 H46C 109.5 . .
H46B C46 H46C 109.5 . .
N3 C47 H47A 109.5 . .
N3 C47 H47B 109.5 . .
H47A C47 H47B 109.5 . .
N3 C47 H47C 109.5 . .
H47A C47 H47C 109.5 . .
H47B C47 H47C 109.5 . .
C14 N1 C21 108.5(3) . .
C14 N1 C10 125.2(3) . .
C21 N1 C10 126.2(3) . .
C42 N2 C41 126.6(5) . .
C42 N2 C40 117.5(4) . .
C41 N2 C40 115.9(4) . .
C45 N3 C46 120.8(7) . .
C45 N3 C47 126.2(8) . .
C46 N3 C47 112.8(8) . .
C13 O1 Cd1 130.7(2) . .
C13 O1 Cd2 88.5(2) . .
Cd1 O1 Cd2 98.43(9) . .
C13 O2 Cd2 95.2(2) . .
C38 O3 Cd2 92.6(2) . 1_544
C38 O4 Cd2 89.8(2) . 1_544
C39 O5 Cd1 126.5(2) . 1_454
C39 O6 Cd2 135.1(2) . 1_454
C42 O7 Cd2 131.8(3) . .
Cd1 O8 Cd2 93.77(9) . .
Cd1 O8 H8A 113.3 . .
Cd2 O8 H8A 113.3 . .
Cd1 O8 H8B 113.2 . .
Cd2 O8 H8B 113.2 . .
H8A O8 H8B 109.5 . .

loop_
_geom_bond_atom_site_label_1
_geom_bond_atom_site_label_2
_geom_bond_distance
_geom_bond_site_symmetry_2
Cd1 O5 2.207(2) 2_665
Cd1 O5 2.207(2) 1_656
Cd1 O1 2.294(2) 2_766
Cd1 O1 2.294(2) .
Cd1 O8 2.355(2) .
Cd1 O8 2.355(2) 2_766
Cd2 O6 2.213(2) 1_656
Cd2 O7 2.306(3) .
Cd2 O2 2.311(2) .
Cd2 O3 2.317(3) 1_566
Cd2 O4 2.376(3) 1_566
Cd2 O1 2.439(2) .
Cd2 O8 2.553(3) .
Cd2 C38 2.679(4) 1_566
C1 C2 1.381(5) .
C1 C6 1.389(5) .
C1 C13 1.491(5) .
C2 C3 1.376(5) .
C2 H2 0.9500 .
C3 C4 1.390(5) .
C3 H3 0.9500 .
C4 C5 1.391(5) .
C4 C7 1.491(5) .
C5 C6 1.388(5) .
C5 H5 0.9500 .
C6 H6 0.9500 .
C7 C8 1.378(5) .
C7 C12 1.397(5) .
C8 C9 1.386(5) .
C8 H8 0.9500 .
C9 C10 1.389(5) .
C9 H9 0.9500 .
C10 C11 1.394(5) .
C10 N1 1.433(4) .
C11 C12 1.386(5) .
C11 H11 0.9500 .
C12 H12 0.9500 .
C13 O2 1.252(4) .
C13 O1 1.286(4) .
C14 N1 1.384(4) .
C14 C19 1.396(5) .
C14 C15 1.402(5) .
C15 C16 1.372(5) .
C15 H15 0.9500 .
C16 C17 1.386(5) .
C16 H16 0.9500 .
C17 C18 1.403(5) .
C17 C26 1.490(5) .
C18 C19 1.391(5) .
C18 H18 0.9500 .
C19 C20 1.444(5) .
C20 C25 1.388(5) .
C20 C21 1.409(5) .
C21 N1 1.392(4) .
C21 C22 1.394(5) .
C22 C23 1.371(5) .
C22 H22 0.9500 .
C23 C24 1.405(5) .
C23 H23 0.9500 .
C24 C25 1.388(5) .
C24 C32 1.490(5) .
C25 H25 0.9500 .
C26 C27 1.371(5) .
C26 C31 1.387(5) .
C27 C28 1.385(5) .
C27 H27 0.9500 .
C28 C29 1.365(5) .
C28 H28 0.9500 .
C29 C30 1.396(6) .
C29 C38 1.516(5) .
C30 C31 1.383(6) .
C30 H30 0.9500 .
C31 H31 0.9500 .
C32 C33 1.386(5) .
C32 C37 1.392(5) .
C33 C34 1.379(5) .
C33 H33 0.9500 .
C34 C35 1.383(5) .
C34 H34 0.9500 .
C35 C36 1.385(5) .
C35 C39 1.506(5) .
C36 C37 1.386(5) .
C36 H36 0.9500 .
C37 H37 0.9500 .
C38 O3 1.242(5) .
C38 O4 1.247(5) .
C38 Cd2 2.679(4) 1_544
C39 O5 1.251(4) .
C39 O6 1.255(4) .
C40 N2 1.508(7) .
C40 H40A 0.9800 .
C40 H40B 0.9800 .
C40 H40C 0.9800 .
C41 N2 1.473(6) .
C41 H41A 0.9800 .
C41 H41B 0.9800 .
C41 H41C 0.9800 .
C42 O7 1.246(6) .
C42 N2 1.300(6) .
C42 C43 1.514(6) .
C43 H43A 0.9800 .
C43 H43B 0.9800 .
C43 H43C 0.9800 .
C44 C45 1.506(9) .
C44 H44A 0.9800 .
C44 H44B 0.9800 .
C44 H44C 0.9800 .
C45 O9 1.197(7) .
C45 N3 1.313(8) .
C46 N3 1.491(9) .
C46 H46A 0.9800 .
C46 H46B 0.9800 .
C46 H46C 0.9800 .
C47 N3 1.520(10) .
C47 H47A 0.9800 .
C47 H47B 0.9800 .
C47 H47C 0.9800 .
O3 Cd2 2.317(3) 1_544
O4 Cd2 2.376(3) 1_544
O5 Cd1 2.207(2) 1_454
O6 Cd2 2.213(2) 1_454
O8 H8A 0.9933 .
O8 H8B 0.9925 .

loop_
_geom_torsion_atom_site_label_1
_geom_torsion_atom_site_label_2
_geom_torsion_atom_site_label_3
_geom_torsion_atom_site_label_4
_geom_torsion
_geom_torsion_site_symmetry_4
C6 C1 C2 C3 1.7(6) .
C13 C1 C2 C3 -176.2(3) .
C1 C2 C3 C4 0.0(6) .
C2 C3 C4 C5 -1.9(6) .
C2 C3 C4 C7 176.0(3) .
C3 C4 C5 C6 2.1(6) .
C7 C4 C5 C6 -175.8(3) .
C4 C5 C6 C1 -0.4(6) .
C2 C1 C6 C5 -1.5(6) .
C13 C1 C6 C5 176.4(3) .
C3 C4 C7 C8 -32.4(5) .
C5 C4 C7 C8 145.5(4) .
C3 C4 C7 C12 147.8(4) .
C5 C4 C7 C12 -34.4(6) .
C12 C7 C8 C9 -1.2(5) .
C4 C7 C8 C9 179.0(3) .
C7 C8 C9 C10 -1.1(5) .
C8 C9 C10 C11 2.2(5) .
C8 C9 C10 N1 -176.4(3) .
C9 C10 C11 C12 -1.1(5) .
N1 C10 C11 C12 177.5(3) .
C10 C11 C12 C7 -1.2(6) .
C8 C7 C12 C11 2.3(6) .
C4 C7 C12 C11 -177.8(3) .
C2 C1 C13 O2 -179.4(3) .
C6 C1 C13 O2 2.7(5) .
C2 C1 C13 O1 0.4(5) .
C6 C1 C13 O1 -177.5(3) .
N1 C14 C15 C16 -178.4(4) .
C19 C14 C15 C16 1.1(6) .
C14 C15 C16 C17 1.4(6) .
C15 C16 C17 C18 -3.1(6) .
C15 C16 C17 C26 177.7(4) .
C16 C17 C18 C19 2.4(6) .
C26 C17 C18 C19 -178.5(3) .
C17 C18 C19 C14 0.0(6) .
C17 C18 C19 C20 178.8(4) .
N1 C14 C19 C18 177.8(3) .
C15 C14 C19 C18 -1.7(6) .
N1 C14 C19 C20 -1.2(4) .
C15 C14 C19 C20 179.2(4) .
C18 C19 C20 C25 0.5(7) .
C14 C19 C20 C25 179.4(4) .
C18 C19 C20 C21 -176.7(4) .
C14 C19 C20 C21 2.3(4) .
C25 C20 C21 N1 179.9(3) .
C19 C20 C21 N1 -2.5(4) .
C25 C20 C21 C22 -2.6(6) .
C19 C20 C21 C22 175.0(3) .
N1 C21 C22 C23 178.8(4) .
C20 C21 C22 C23 2.0(6) .
C21 C22 C23 C24 0.2(6) .
C22 C23 C24 C25 -1.8(6) .
C22 C23 C24 C32 178.5(4) .
C23 C24 C25 C20 1.1(5) .
C32 C24 C25 C20 -179.1(3) .
C21 C20 C25 C24 1.0(5) .
C19 C20 C25 C24 -175.9(4) .
C16 C17 C26 C27 34.4(6) .
C18 C17 C26 C27 -144.8(4) .
C16 C17 C26 C31 -145.4(4) .
C18 C17 C26 C31 35.5(6) .
C31 C26 C27 C28 1.4(6) .
C17 C26 C27 C28 -178.4(4) .
C26 C27 C28 C29 -1.0(6) .
C27 C28 C29 C30 0.9(6) .
C27 C28 C29 C38 180.0(4) .
C28 C29 C30 C31 -1.3(7) .
C38 C29 C30 C31 179.6(4) .
C29 C30 C31 C26 1.8(7) .
C27 C26 C31 C30 -1.8(7) .
C17 C26 C31 C30 178.0(4) .
C25 C24 C32 C33 -25.4(5) .
C23 C24 C32 C33 154.3(4) .
C25 C24 C32 C37 154.8(4) .
C23 C24 C32 C37 -25.5(5) .
C37 C32 C33 C34 -2.8(6) .
C24 C32 C33 C34 177.4(4) .
C32 C33 C34 C35 1.5(6) .
C33 C34 C35 C36 1.2(6) .
C33 C34 C35 C39 -179.7(3) .
C34 C35 C36 C37 -2.6(6) .
C39 C35 C36 C37 178.3(3) .
C35 C36 C37 C32 1.2(6) .
C33 C32 C37 C36 1.4(6) .
C24 C32 C37 C36 -178.7(4) .
C28 C29 C38 O3 1.2(6) .
C30 C29 C38 O3 -179.8(4) .
C28 C29 C38 O4 178.8(4) .
C30 C29 C38 O4 -2.1(6) .
C34 C35 C39 O5 4.2(5) .
C36 C35 C39 O5 -176.7(3) .
C34 C35 C39 O6 -176.7(3) .
C36 C35 C39 O6 2.4(5) .
C19 C14 N1 C21 -0.3(4) .
C15 C14 N1 C21 179.2(4) .
C19 C14 N1 C10 -176.3(3) .
C15 C14 N1 C10 3.2(6) .
C22 C21 N1 C14 -175.4(4) .
C20 C21 N1 C14 1.7(4) .
C22 C21 N1 C10 0.6(6) .
C20 C21 N1 C10 177.7(3) .
C9 C10 N1 C14 48.9(5) .
C11 C10 N1 C14 -129.7(4) .
C9 C10 N1 C21 -126.4(4) .
C11 C10 N1 C21 55.0(5) .
O7 C42 N2 C41 178.4(5) .
C43 C42 N2 C41 -2.8(7) .
O7 C42 N2 C40 -3.9(8) .
C43 C42 N2 C40 174.9(5) .
O9 C45 N3 C46 0.0(13) .
C44 C45 N3 C46 179.3(8) .
O9 C45 N3 C47 -173.8(9) .
C44 C45 N3 C47 5.4(14) .
O2 C13 O1 Cd1 -101.8(4) .
C1 C13 O1 Cd1 78.4(4) .
O2 C13 O1 Cd2 -2.0(3) .
C1 C13 O1 Cd2 178.2(3) .
O1 C13 O2 Cd2 2.1(4) .
C1 C13 O2 Cd2 -178.1(3) .
O4 C38 O3 Cd2 -0.5(4) 1_544
C29 C38 O3 Cd2 177.0(3) 1_544
O3 C38 O4 Cd2 0.5(4) 1_544
C29 C38 O4 Cd2 -177.0(3) 1_544
O6 C39 O5 Cd1 18.6(5) 1_454
C35 C39 O5 Cd1 -162.4(2) 1_454
O5 C39 O6 Cd2 22.3(6) 1_454
C35 C39 O6 Cd2 -156.8(2) 1_454
N2 C42 O7 Cd2 168.7(3) .
C43 C42 O7 Cd2 -10.0(7) .
